data_7218862
loop_
_publ_author_name
'Nawrot, Iwona'
'Machura, Barbara'
'Kruszynski, Rafa\/l'

_publ_section_title
;
 Coordination assemblies of CdIIwith
 2,2&#x2032;:6&#x2032;,2&#x2032;&#x2032;-terpyridine (terpy),
 2,3,5,6-tetra-(2-pyridyl)pyrazine (tppz) and pseudohalide ions --
 structural diversification and luminescence properties
;
_journal_issue 4
_journal_name_full CrystEngComm
_journal_page_first 830
_journal_paper_doi 10.1039/C4CE02140A
_journal_volume 17
_journal_year 2015
_chemical_formula_moiety 'C17 H11 Cd N7 O3'
_chemical_formula_sum 'C17 H11 Cd N7 O3'
_chemical_formula_weight 473.73
_chemical_name_systematic
; 
 ? 
;
_space_group_IT_number 14
_symmetry_cell_setting monoclinic
_symmetry_space_group_name_Hall '-P 2yn'
_symmetry_space_group_name_H-M 'P 1 21/n 1'
_atom_sites_solution_hydrogens geom
_atom_sites_solution_primary direct
_atom_sites_solution_secondary difmap
_audit_creation_method SHELXL-97
_audit_update_record
;
2014-10-09 deposited with the CCDC.
2014-11-21 downloaded from the CCDC.
;
_cell_angle_alpha 90.00
_cell_angle_beta 100.234(3)
_cell_angle_gamma 90.00
_cell_formula_units_Z 4
_cell_length_a 8.5178(3)
_cell_length_b 14.4262(6)
_cell_length_c 14.9256(5)
_cell_measurement_reflns_used 5005
_cell_measurement_temperature 295.0
_cell_measurement_theta_max 27.7630
_cell_measurement_theta_min 3.8180
_cell_volume 1804.87(12)
_computing_cell_refinement 'CrysAlis RED v. 1.163 (UNIL IC & KUMA 2000)'
_computing_data_collection 'CrysAlis CCD v. 1.163 (UNIL IC & KUMA 2000)'
_computing_data_reduction 'CrysAlis RED v. 1.163 (UNIL IC & KUMA 2000)'
_computing_molecular_graphics
;XP in SHELXTL/PC (Sheldrick, 1990b)
 ORTEP-3 W v. 1.062 (Farrugia 1997)
;
_computing_publication_material
;SHELXL-97 (Sheldrick, 1997) and
 PLATON (Spek, 1990)
;
_computing_structure_refinement 'SHELXL-97 (Sheldrick, 1997)'
_computing_structure_solution 'SHELXS-97 (Sheldrick, 1990)'
_diffrn_ambient_temperature 295.0
_diffrn_measured_fraction_theta_full 0.997
_diffrn_measured_fraction_theta_max 0.997
_diffrn_radiation_monochromator graphite
_diffrn_radiation_source 'fine-focus sealed tube'
_diffrn_radiation_type MoK\a
_diffrn_radiation_wavelength 0.71073
_diffrn_reflns_av_R_equivalents 0.0348
_diffrn_reflns_av_sigmaI/netI 0.0377
_diffrn_reflns_limit_h_max 10
_diffrn_reflns_limit_h_min -10
_diffrn_reflns_limit_k_max 14
_diffrn_reflns_limit_k_min -17
_diffrn_reflns_limit_l_max 16
_diffrn_reflns_limit_l_min -17
_diffrn_reflns_number 10263
_diffrn_reflns_theta_full 25.05
_diffrn_reflns_theta_max 25.05
_diffrn_reflns_theta_min 3.32
_exptl_absorpt_coefficient_mu 1.245
_exptl_absorpt_correction_T_max 1.00000
_exptl_absorpt_correction_T_min 0.76844
_exptl_absorpt_correction_type empirical
_exptl_absorpt_process_details 'CrysAlis RED, (2005)'
_exptl_crystal_colour white
_exptl_crystal_density_diffrn 1.743
_exptl_crystal_density_method 'not measured'
_exptl_crystal_description prism
_exptl_crystal_F_000 936
_exptl_crystal_size_max 0.158
_exptl_crystal_size_mid 0.141
_exptl_crystal_size_min 0.118
_refine_diff_density_max 0.569
_refine_diff_density_min -0.483
_refine_diff_density_rms 0.074
_refine_ls_extinction_method none
_refine_ls_goodness_of_fit_ref 1.029
_refine_ls_hydrogen_treatment constr
_refine_ls_matrix_type full
_refine_ls_number_parameters 264
_refine_ls_number_reflns 3180
_refine_ls_number_restraints 0
_refine_ls_restrained_S_all 1.029
_refine_ls_R_factor_all 0.0504
_refine_ls_R_factor_gt 0.0340
_refine_ls_shift/su_max 0.001
_refine_ls_shift/su_mean 0.000
_refine_ls_structure_factor_coef Fsqd
_refine_ls_weighting_details 'calc w=1/[\s^2^(Fo^2^)+(0.0401P)^2^+0.0000P] where P=(Fo^2^+2Fc^2^)/3'
_refine_ls_weighting_scheme calc
_refine_ls_wR_factor_gt 0.0716
_refine_ls_wR_factor_ref 0.0759
_reflns_number_gt 2510
_reflns_number_total 3180
_reflns_threshold_expression >2sigma(I)
_cod_data_source_file c4ce02140a2.cif
_cod_data_source_block cd85
_cod_depositor_comments 'Adding full bibliography for 7218862--7218870.cif.'
_cod_original_cell_volume 1804.86(12)
_cod_original_sg_symbol_H-M P21/n
_cod_database_code 7218862

loop_
_symmetry_equiv_pos_as_xyz
'x, y, z'
'-x+1/2, y+1/2, -z+1/2'
'-x, -y, -z'
'x-1/2, -y-1/2, z-1/2'

loop_
_atom_site_label
_atom_site_type_symbol
_atom_site_fract_x
_atom_site_fract_y
_atom_site_fract_z
_atom_site_U_iso_or_equiv
_atom_site_adp_type
_atom_site_occupancy
_atom_site_symmetry_multiplicity
_atom_site_calc_flag
_atom_site_refinement_flags
Cd1 Cd 0.18985(3) 0.343504(18) 0.187459(14) 0.03892(11) Uani 1 1 d .
O2 O 0.2778(3) 0.4658(2) 0.31000(16) 0.0617(7) Uani 1 1 d .
N2 N 0.2185(3) 0.25420(19) 0.06061(17) 0.0378(7) Uani 1 1 d .
N3 N -0.0288(3) 0.2404(2) 0.14825(18) 0.0465(7) Uani 1 1 d .
C11 C -0.0300(4) 0.1838(2) 0.0766(2) 0.0436(9) Uani 1 1 d .
C5 C 0.4601(4) 0.3389(3) 0.0613(2) 0.0470(9) Uani 1 1 d .
C8 C 0.2573(5) 0.1471(3) -0.0842(3) 0.0653(12) Uani 1 1 d .
H8 H 0.2710 0.1103 -0.1335 0.078 Uiso 1 1 calc R
N1 N 0.4329(3) 0.3805(2) 0.13764(19) 0.0497(7) Uani 1 1 d .
C10 C 0.1083(4) 0.1920(3) 0.0281(2) 0.0409(8) Uani 1 1 d .
N99 N 0.0860(4) 0.4707(3) 0.1056(2) 0.0540(8) Uani 1 1 d .
C6 C 0.3484(4) 0.2659(3) 0.0222(2) 0.0445(9) Uani 1 1 d .
C7 C 0.3715(5) 0.2108(3) -0.0500(2) 0.0587(11) Uani 1 1 d .
H7 H 0.4634 0.2168 -0.0751 0.070 Uiso 1 1 calc R
O1 O 0.0423(3) 0.4093(2) 0.29656(17) 0.0704(8) Uani 1 1 d .
N4 N 0.1454(4) 0.4649(3) 0.33468(19) 0.0550(8) Uani 1 1 d .
C12 C -0.1524(4) 0.1219(3) 0.0501(3) 0.0608(10) Uani 1 1 d .
H12 H -0.1520 0.0839 -0.0001 0.073 Uiso 1 1 calc R
C99 C 0.0642(4) 0.5474(3) 0.1138(2) 0.0514(9) Uani 1 1 d .
N98 N 0.0215(6) 0.6324(3) 0.1187(4) 0.1155(19) Uani 1 1 d .
C15 C -0.1494(5) 0.2344(3) 0.1944(3) 0.0628(11) Uani 1 1 d .
H15 H -0.1496 0.2735 0.2439 0.075 Uiso 1 1 calc R
C9 C 0.1246(5) 0.1373(3) -0.0469(2) 0.0531(10) Uani 1 1 d .
H9 H 0.0458 0.0949 -0.0706 0.064 Uiso 1 1 calc R
C14 C -0.2737(5) 0.1725(3) 0.1712(3) 0.0686(13) Uani 1 1 d .
H14 H -0.3552 0.1692 0.2050 0.082 Uiso 1 1 calc R
C1 C 0.5309(4) 0.4472(3) 0.1751(3) 0.0665(12) Uani 1 1 d .
H1 H 0.5103 0.4761 0.2275 0.080 Uiso 1 1 calc R
C4 C 0.5887(5) 0.3665(4) 0.0224(3) 0.0711(13) Uani 1 1 d .
H4 H 0.6066 0.3386 -0.0310 0.085 Uiso 1 1 calc R
O3 O 0.1166(4) 0.5152(3) 0.3949(2) 0.1016(12) Uani 1 1 d .
C2 C 0.6609(5) 0.4752(4) 0.1397(3) 0.0808(14) Uani 1 1 d .
H2 H 0.7283 0.5212 0.1683 0.097 Uiso 1 1 calc R
C13 C -0.2745(5) 0.1166(3) 0.0982(3) 0.0704(12) Uani 1 1 d .
H13 H -0.3576 0.0749 0.0809 0.084 Uiso 1 1 calc R
C98 C 0.1171(5) 0.6922(3) 0.1627(3) 0.0626(11) Uani 1 1 d .
N97 N 0.3131(6) 0.2492(3) 0.2997(3) 0.0964(15) Uani 1 1 d .
C3 C 0.6894(5) 0.4345(4) 0.0621(3) 0.0883(16) Uani 1 1 d .
H3 H 0.7762 0.4527 0.0363 0.106 Uiso 1 1 calc R

loop_
_atom_site_aniso_label
_atom_site_aniso_U_11
_atom_site_aniso_U_22
_atom_site_aniso_U_33
_atom_site_aniso_U_23
_atom_site_aniso_U_13
_atom_site_aniso_U_12
Cd1 0.04135(16) 0.0397(2) 0.03721(16) 0.00018(11) 0.01113(11) -0.00165(11)
O2 0.0482(14) 0.075(2) 0.0634(17) -0.0070(14) 0.0140(13) 0.0013(14)
N2 0.0370(14) 0.0397(19) 0.0372(14) 0.0002(12) 0.0078(12) 0.0040(13)
N3 0.0465(16) 0.047(2) 0.0496(17) 0.0006(14) 0.0173(14) -0.0062(14)
C11 0.0456(19) 0.034(2) 0.049(2) 0.0044(17) 0.0032(16) 0.0005(16)
C5 0.0327(17) 0.066(3) 0.0440(19) 0.0009(18) 0.0113(15) 0.0031(17)
C8 0.076(3) 0.076(4) 0.046(2) -0.014(2) 0.017(2) 0.007(2)
N1 0.0368(15) 0.060(2) 0.0523(17) -0.0028(16) 0.0088(13) -0.0059(15)
C10 0.0457(19) 0.039(2) 0.0359(18) 0.0018(16) 0.0027(15) 0.0045(16)
N99 0.0614(19) 0.042(2) 0.0548(18) 0.0061(17) -0.0014(14) -0.0008(17)
C6 0.0388(18) 0.057(3) 0.0385(18) 0.0032(17) 0.0090(15) 0.0074(17)
C7 0.059(2) 0.074(3) 0.047(2) -0.003(2) 0.0209(18) 0.009(2)
O1 0.0696(17) 0.089(2) 0.0577(16) -0.0159(16) 0.0245(14) -0.0214(17)
N4 0.0570(19) 0.070(3) 0.0381(16) -0.0069(16) 0.0089(15) 0.0083(18)
C12 0.054(2) 0.055(3) 0.072(3) -0.010(2) 0.006(2) -0.014(2)
C99 0.054(2) 0.044(3) 0.050(2) 0.004(2) -0.0098(17) -0.004(2)
N98 0.110(4) 0.054(3) 0.152(4) -0.022(3) -0.059(3) 0.017(3)
C15 0.061(2) 0.073(3) 0.061(2) 0.001(2) 0.028(2) -0.009(2)
C9 0.062(2) 0.050(3) 0.046(2) -0.0098(18) 0.0056(18) -0.0015(19)
C14 0.055(2) 0.074(4) 0.084(3) 0.014(3) 0.030(2) -0.016(2)
C1 0.052(2) 0.084(4) 0.064(2) -0.010(2) 0.0120(19) -0.020(2)
C4 0.051(2) 0.104(4) 0.064(3) -0.006(2) 0.025(2) -0.013(2)
O3 0.092(2) 0.129(3) 0.083(2) -0.056(2) 0.0159(18) 0.029(2)
C2 0.053(2) 0.106(4) 0.084(3) -0.006(3) 0.013(2) -0.034(3)
C13 0.057(2) 0.064(3) 0.088(3) 0.005(3) 0.007(2) -0.021(2)
C98 0.075(3) 0.052(3) 0.055(2) -0.007(2) -0.004(2) 0.009(2)
N97 0.137(4) 0.057(3) 0.079(3) 0.018(2) -0.024(3) 0.008(3)
C3 0.051(2) 0.132(5) 0.087(3) -0.001(3) 0.027(2) -0.033(3)

loop_
_atom_type_symbol
_atom_type_description
_atom_type_scat_dispersion_real
_atom_type_scat_dispersion_imag
_atom_type_scat_source
C C 0.0033 0.0016 'International Tables Vol C Tables 4.2.6.8 and 6.1.1.4'
H H 0.0000 0.0000 'International Tables Vol C Tables 4.2.6.8 and 6.1.1.4'
N N 0.0061 0.0033 'International Tables Vol C Tables 4.2.6.8 and 6.1.1.4'
O O 0.0106 0.0060 'International Tables Vol C Tables 4.2.6.8 and 6.1.1.4'
Cd Cd -0.8075 1.2024 'International Tables Vol C Tables 4.2.6.8 and 6.1.1.4'

loop_
_geom_angle_atom_site_label_1
_geom_angle_atom_site_label_2
_geom_angle_atom_site_label_3
_geom_angle
_geom_angle_site_symmetry_1
N97 Cd1 N99 163.44(14) .
N97 Cd1 N2 99.58(13) .
N99 Cd1 N2 95.49(10) .
N97 Cd1 N3 92.64(14) .
N99 Cd1 N3 99.13(10) .
N2 Cd1 N3 69.23(9) .
N97 Cd1 N1 92.93(14) .
N99 Cd1 N1 85.92(11) .
N2 Cd1 N1 69.45(10) .
N3 Cd1 N1 138.66(10) .
N97 Cd1 O1 88.04(14) .
N99 Cd1 O1 81.21(11) .
N2 Cd1 O1 154.44(9) .
N3 Cd1 O1 86.17(9) .
N1 Cd1 O1 134.94(10) .
N97 Cd1 O2 81.22(13) .
N99 Cd1 O2 82.23(11) .
N2 Cd1 O2 154.19(9) .
N3 Cd1 O2 136.58(9) .
N1 Cd1 O2 84.74(9) .
O1 Cd1 O2 50.88(9) .
N4 O2 Cd1 92.2(2) .
C10 N2 C6 120.8(3) .
C10 N2 Cd1 120.0(2) .
C6 N2 Cd1 119.3(2) .
C15 N3 C11 118.2(3) .
C15 N3 Cd1 123.6(3) .
C11 N3 Cd1 118.1(2) .
N3 C11 C12 121.4(3) .
N3 C11 C10 116.2(3) .
C12 C11 C10 122.4(3) .
N1 C5 C4 119.6(4) .
N1 C5 C6 117.3(3) .
C4 C5 C6 123.0(3) .
C9 C8 C7 120.4(4) .
C1 N1 C5 119.3(3) .
C1 N1 Cd1 123.1(2) .
C5 N1 Cd1 117.1(2) .
N2 C10 C9 120.7(3) .
N2 C10 C11 116.4(3) .
C9 C10 C11 122.8(3) .
C99 N99 Cd1 141.2(3) .
N2 C6 C7 120.2(3) .
N2 C6 C5 116.4(3) .
C7 C6 C5 123.4(3) .
C8 C7 C6 119.1(4) .
N4 O1 Cd1 98.71(19) .
O3 N4 O2 121.6(4) .
O3 N4 O1 120.2(3) .
O2 N4 O1 118.1(3) .
C13 C12 C11 119.6(4) .
N99 C99 N98 172.9(4) .
C99 N98 C98 120.6(4) .
N3 C15 C14 122.4(4) .
C8 C9 C10 118.7(4) .
C13 C14 C15 118.8(4) .
N1 C1 C2 122.8(4) .
C3 C4 C5 120.5(4) .
C3 C2 C1 118.7(4) .
C14 C13 C12 119.6(4) .
N97 C98 N98 173.1(5) 2
C98 N97 Cd1 163.2(4) 2_545
C2 C3 C4 119.1(4) .

loop_
_geom_bond_atom_site_label_1
_geom_bond_atom_site_label_2
_geom_bond_distance
_geom_bond_site_symmetry_2
Cd1 N97 2.266(4) .
Cd1 N99 2.293(3) .
Cd1 N2 2.338(3) .
Cd1 N3 2.374(3) .
Cd1 N1 2.381(3) .
Cd1 O1 2.420(3) .
Cd1 O2 2.556(3) .
O2 N4 1.247(4) .
N2 C10 1.326(4) .
N2 C6 1.344(4) .
N3 C15 1.337(4) .
N3 C11 1.343(4) .
C11 C12 1.376(5) .
C11 C10 1.493(5) .
C5 N1 1.345(4) .
C5 C4 1.385(5) .
C5 C6 1.469(5) .
C8 C9 1.354(5) .
C8 C7 1.369(6) .
N1 C1 1.331(5) .
C10 C9 1.397(5) .
N99 C99 1.132(5) .
C6 C7 1.382(5) .
O1 N4 1.250(4) .
N4 O3 1.214(4) .
C12 C13 1.366(6) .
C99 N98 1.284(6) .
N98 C98 1.284(6) .
C15 C14 1.382(5) .
C14 C13 1.354(6) .
C1 C2 1.369(5) .
C4 C3 1.367(6) .
C2 C3 1.359(6) .
C98 N97 1.107(5) 2
N97 C98 1.107(5) 2_545
